data_2004643
loop_
_publ_author_name
'Barlow, S.'
'O'Hare, D.'

_publ_section_title '[{(C~5~Me~4~H)Fe(C~5~Me~4~)CH~2~C~5~H~4~}~2~Fe]^2+^.[C~2~(CN)~4~]^{-^}.[C~3~(CN)~5~]^{-^}'
_journal_issue 3
_journal_name_full 'Acta Crystallographica Section C'
_journal_page_first 578
_journal_page_last 581
_journal_paper_doi 10.1107/S010827019500984X
_journal_volume 52
_journal_year 1996
_chemical_formula_iupac '[Fe (C24 H31 Fe)2] (C6 N4) (C8 N5)'
_chemical_formula_moiety '[Fe3 C48 H62] 2+ [C6 N4] - [C8 N5] -'
_chemical_formula_structural (((FeC18H25)CH2C5H4)2Fe)2+,(C2(CN)4)-,(C3(CN)5)-
_chemical_formula_sum 'C62 H62 Fe3 N9'
_chemical_formula_weight 1100.77
_chemical_name_systematic
;
1,1'-bis(octamethylferrocenium-yl)methyl ferrocene tetracyanoethenide
pentacyanopropenide
;
_space_group_IT_number 2
_symmetry_cell_setting triclinic
_symmetry_space_group_name_Hall '-P 1'
_symmetry_space_group_name_H-M 'P -1'
_atom_type_scat_source IntTabIV
_cell_angle_alpha 100.160(6)
_cell_angle_beta 97.712(9)
_cell_angle_gamma 104.641(7)
_cell_formula_units_Z 2
_cell_length_a 13.866(2)
_cell_length_b 14.0228(8)
_cell_length_c 15.3160(10)
_cell_measurement_reflns_used 25
_cell_measurement_temperature 293
_cell_measurement_theta_max 13.7
_cell_measurement_theta_min 6.1
_cell_volume 2785.7(5)
_computing_cell_refinement 'CAD-4 software'
_computing_data_collection 'CAD-4 software (Enraf Nonius, 1987)'
_computing_data_reduction 'CRYSTALS (Watkins, Carruthers & Betteridge, 1975)'
_computing_molecular_graphics 'CAMERON (Pearce & Watkin, 1993)'
_computing_publication_material CRYSTALS
_computing_structure_refinement CRYSTALS
_computing_structure_solution 'SIR92 (Altomare et al., 1994)'
_diffrn_ambient_temperature 293
_diffrn_measurement_device 'Enraf-Nonius CAD4'
_diffrn_measurement_method '\w/2\q scans'
_diffrn_radiation_monochromator graphite
_diffrn_radiation_source xray_tube
_diffrn_radiation_type 'Molybdenum K\a'
_diffrn_radiation_wavelength 0.71073
_diffrn_reflns_av_R_equivalents 0.015
_diffrn_reflns_limit_h_max 15
_diffrn_reflns_limit_h_min -15
_diffrn_reflns_limit_k_max 16
_diffrn_reflns_limit_k_min -16
_diffrn_reflns_limit_l_max 17
_diffrn_reflns_limit_l_min -1
_diffrn_reflns_number 9851
_diffrn_reflns_theta_max 24
_diffrn_reflns_theta_min 0
_diffrn_standards_decay_% 17.5
_diffrn_standards_interval_time 360
_diffrn_standards_number 3
_exptl_absorpt_coefficient_mu 0.82
_exptl_absorpt_correction_T_max 0.75
_exptl_absorpt_correction_T_min 0.47
_exptl_absorpt_correction_type 'DIFABS (Walker & Stuart 1983)'
_exptl_crystal_colour green
_exptl_crystal_density_diffrn 1.312
_exptl_crystal_description plate
_exptl_crystal_F_000 1150
_exptl_crystal_size_max 0.96
_exptl_crystal_size_mid 0.45
_exptl_crystal_size_min 0.15
_refine_diff_density_max .48
_refine_diff_density_min -.40
_refine_ls_extinction_coef 13(5)
_refine_ls_extinction_method 'Larson (Larson, 1967)'
_refine_ls_goodness_of_fit_obs 1.129
_refine_ls_hydrogen_treatment noref
_refine_ls_matrix_type full
_refine_ls_number_constraints 0
_refine_ls_number_parameters 668
_refine_ls_number_reflns 4869
_refine_ls_number_restraints 0
_refine_ls_R_factor_obs 0.051
_refine_ls_shift/esd_max 0.072
_refine_ls_shift/esd_mean 0.0085
_refine_ls_structure_factor_coef F
_refine_ls_weighting_scheme 'weights: Chebyshev polynomial (Carruthers & Watkin, 1975)'
_refine_ls_wR_factor_obs 0.060
_reflns_number_observed 4869
_reflns_number_total 8698
_reflns_observed_criterion I>3\s(I)
_cod_data_source_file mu1195.cif
_cod_data_source_block FCT
_cod_original_cell_volume 2785.8(5)
_cod_original_formula_sum 'Fe3 C62 H62 N9'
_cod_database_code 2004643

loop_
_symmetry_equiv_pos_as_xyz
x,y,z
-x,-y,-z

loop_
_atom_site_aniso_label
_atom_site_aniso_U_11
_atom_site_aniso_U_22
_atom_site_aniso_U_33
_atom_site_aniso_U_12
_atom_site_aniso_U_13
_atom_site_aniso_U_23
_atom_site_aniso_type_symbol
Fe(1) 0.0527(5) 0.0414(5) 0.0439(5) 0.0140(4) 0.0157(4) 0.0096(3) Fe
Fe(2) 0.0376(4) 0.0427(5) 0.0374(4) 0.0108(3) 0.0051(3) 0.0107(3) Fe
Fe(3) 0.0353(4) 0.0447(5) 0.0411(4) 0.0120(3) 0.0052(3) 0.0087(3) Fe
N(1) 0.240(10) 0.128(8) 0.106(7) 0.104(8) 0.008(7) 0.013(6) N
N(2) 0.154(9) 0.210(10) 0.116(8) -0.064(8) -0.004(7) 0.056(8) N
N(3) 0.074(5) 0.125(7) 0.140(7) 0.032(5) 0.031(5) 0.020(5) N
N(4) 0.108(6) 0.117(6) 0.152(8) 0.054(5) 0.046(5) 0.025(5) N
N(5) 0.173(9) 0.076(5) 0.111(6) 0.029(5) -0.032(6) 0.013(4) N
N(6) 0.190(10) 0.121(7) 0.117(7) 0.077(7) 0.051(7) 0.018(6) N
N(7) 0.079(4) 0.067(4) 0.124(6) 0.019(4) 0.006(4) 0.032(4) N
N(8) 0.30(2) 0.130(8) 0.099(7) 0.066(9) -0.009(9) 0.002(6) N
N(9) 0.102(6) 0.117(7) 0.186(9) 0.052(5) 0.056(6) 0.068(6) N
C(1) 0.170(10) 0.056(5) 0.070(5) 0.039(6) -0.006(6) 0.019(4) C
C(2) 0.073(5) 0.137(8) 0.045(4) 0.043(5) 0.007(3) 0.011(4) C
C(3) 0.095(8) 0.48(3) 0.094(8) 0.120(10) -0.004(6) -0.010(10) C
C(4) 0.101(6) 0.069(5) 0.046(4) 0.005(4) 0.002(4) 0.006(3) C
C(5) 0.28(2) 0.113(9) 0.080(7) -0.080(10) -0.027(9) 0.021(6) C
C(6) 0.099(6) 0.107(7) 0.055(4) 0.046(6) 0.024(4) 0.000(4) C
C(7) 0.28(2) 0.27(2) 0.071(6) 0.20(2) 0.026(8) -0.013(8) C
C(8) 0.092(6) 0.131(8) 0.053(4) -0.001(6) 0.021(4) 0.036(5) C
C(9) 0.180(10) 0.48(3) 0.077(8) -0.15(2) 0.028(8) 0.060(10) C
C(10) 0.049(3) 0.047(3) 0.053(3) 0.019(3) 0.019(3) 0.009(3) C
C(11) 0.074(4) 0.050(4) 0.070(4) 0.034(3) 0.023(3) 0.016(3) C
C(12) 0.048(3) 0.049(4) 0.057(4) 0.010(3) 0.016(3) 0.009(3) C
C(13) 0.047(4) 0.076(5) 0.106(6) 0.016(3) 0.020(4) 0.022(4) C
C(14) 0.050(3) 0.040(3) 0.058(4) 0.007(3) 0.013(3) 0.005(3) C
C(15) 0.077(5) 0.048(4) 0.090(5) 0.003(3) 0.025(4) 0.012(3) C
C(16) 0.056(3) 0.035(3) 0.043(3) 0.013(3) 0.012(3) 0.007(2) C
C(17) 0.071(4) 0.047(3) 0.064(4) 0.030(3) 0.019(3) 0.015(3) C
C(18) 0.047(3) 0.038(3) 0.036(3) 0.012(2) 0.010(2) 0.005(2) C
C(19) 0.044(3) 0.041(3) 0.045(3) 0.011(2) 0.011(2) 0.011(2) C
C(20) 0.040(3) 0.049(3) 0.046(3) 0.015(2) 0.012(2) 0.013(2) C
C(21) 0.063(4) 0.045(3) 0.048(3) 0.006(3) 0.014(3) 0.009(3) C
C(22) 0.053(4) 0.068(4) 0.048(4) -0.001(3) 0.007(3) 0.001(3) C
C(23) 0.040(3) 0.097(5) 0.059(4) 0.024(3) 0.010(3) 0.031(4) C
C(24) 0.067(4) 0.076(4) 0.054(4) 0.042(3) 0.019(3) 0.023(3) C
C(25) 0.063(4) 0.046(3) 0.057(4) 0.008(3) -0.005(3) 0.022(3) C
C(26) 0.065(4) 0.080(5) 0.057(4) -0.005(4) -0.005(3) 0.042(4) C
C(27) 0.048(4) 0.098(6) 0.048(4) 0.003(4) 0.012(3) 0.014(4) C
C(28) 0.039(3) 0.070(4) 0.049(3) 0.010(3) 0.012(3) 0.010(3) C
C(29) 0.041(3) 0.045(3) 0.045(3) 0.005(2) 0.004(2) 0.016(2) C
C(30) 0.035(3) 0.041(3) 0.044(3) 0.008(2) 0.003(2) 0.011(2) C
C(31) 0.042(3) 0.038(3) 0.038(3) 0.015(2) 0.010(2) 0.010(2) C
C(32) 0.039(3) 0.043(3) 0.042(3) 0.016(2) 0.007(2) 0.008(2) C
C(33) 0.065(4) 0.047(3) 0.062(4) 0.023(3) 0.016(3) 0.008(3) C
C(34) 0.040(3) 0.053(4) 0.049(3) 0.013(3) 0.009(2) 0.008(3) C
C(35) 0.047(4) 0.082(5) 0.085(5) 0.021(3) 0.026(3) 0.013(4) C
C(36) 0.046(3) 0.039(3) 0.052(3) 0.009(2) 0.011(2) 0.014(2) C
C(37) 0.063(4) 0.056(4) 0.077(4) -0.002(3) 0.016(3) 0.025(3) C
C(38) 0.044(3) 0.038(3) 0.046(3) 0.012(2) 0.009(2) 0.010(2) C
C(39) 0.058(4) 0.044(3) 0.067(4) 0.019(3) 0.003(3) 0.013(3) C
C(40) 0.054(4) 0.098(6) 0.057(4) 0.030(4) 0.001(3) 0.011(4) C
C(41) 0.060(4) 0.064(4) 0.052(4) 0.007(3) -0.001(3) 0.003(3) C
C(42) 0.102(7) 0.097(7) 0.083(6) -0.017(5) 0.001(5) -0.011(5) C
C(43) 0.063(4) 0.068(4) 0.043(3) 0.024(3) 0.012(3) 0.006(3) C
C(44) 0.130(7) 0.115(7) 0.064(5) 0.076(6) 0.022(5) -0.002(4) C
C(45) 0.051(4) 0.093(5) 0.036(3) 0.018(3) 0.006(3) 0.012(3) C
C(46) 0.072(5) 0.143(8) 0.069(5) 0.006(5) 0.022(4) 0.041(5) C
C(47) 0.075(5) 0.069(4) 0.045(3) 0.018(4) -0.002(3) 0.017(3) C
C(48) 0.165(9) 0.083(6) 0.082(6) 0.053(6) -0.005(6) 0.033(5) C
C(49) 0.34(2) 0.132(9) 0.052(5) 0.170(10) -0.047(8) -0.015(6) C
C(50) 0.210(10) 0.086(7) 0.063(5) 0.079(8) -0.011(6) 0.000(4) C
C(51) 0.109(8) 0.150(10) 0.088(7) -0.053(7) 0.016(6) 0.033(6) C
C(52) 0.220(10) 0.160(10) 0.063(6) 0.130(10) -0.022(7) -0.002(6) C
C(53) 0.049(4) 0.102(6) 0.087(5) 0.015(4) 0.010(4) 0.011(4) C
C(54) 0.087(6) 0.110(7) 0.078(5) 0.051(5) 0.018(4) 0.009(5) C
C(55) 0.067(5) 0.065(5) 0.094(6) 0.009(4) 0.004(4) 0.024(4) C
C(56) 0.111(7) 0.058(5) 0.091(6) 0.002(5) -0.010(5) 0.015(4) C
C(57) 0.115(7) 0.075(5) 0.088(6) 0.036(5) 0.022(5) 0.013(5) C
C(58) 0.053(4) 0.050(4) 0.095(5) 0.002(3) 0.014(4) 0.018(4) C
C(59) 0.068(5) 0.054(4) 0.103(6) 0.013(4) 0.014(4) 0.026(4) C
C(60) 0.070(5) 0.055(4) 0.095(6) 0.014(4) 0.022(4) 0.016(4) C
C(61) 0.154(9) 0.081(6) 0.102(7) 0.047(6) 0.025(7) 0.017(5) C
C(62) 0.069(5) 0.077(5) 0.126(7) 0.031(4) 0.033(5) 0.044(5) C

loop_
_atom_site_label
_atom_site_fract_x
_atom_site_fract_y
_atom_site_fract_z
_atom_site_U_iso_or_equiv
_atom_site_thermal_displace_type
_atom_site_calc_flag
_atom_site_calc_attached_atom
_atom_site_type_symbol
Fe(1) .13717(6) .33963(6) .18545(5) .0446(5) Uij ? ? Fe
Fe(2) -.04711(5) .20579(6) .52655(5) .0392(5) Uij ? ? Fe
Fe(3) -0.46985(5) -.01739(6) .24597(5) .0403(4) Uij ? ? Fe
N(1) -.0840(10) .3568(8) -0.1349(6) .130(10) Uij ? ? N
N(2) .2089(9) .3350(10) -0.1915(7) .150(10) Uij ? ? N
N(3) -0.1703(6) .0545(7) -0.1484(6) .107(7) Uij ? ? N
N(4) .1036(6) .0295(7) -0.2286(6) .114(8) Uij ? ? N
N(5) .2461(7) .5575(6) .5101(6) .113(9) Uij ? ? N
N(6) .3842(8) .3156(7) .5082(6) .127(7) Uij ? ? N
N(7) .4716(5) .3825(5) .7662(5) .090(10) Uij ? ? N
N(8) .4170(10) .5998(8) .9263(7) .16(2) Uij ? ? N
N(9) .2176(6) .6581(7) .7212(7) .114(9) Uij ? ? N
C(1) .0960(9) .3933(6) .0735(5) .080(10) Uij ? ? C
C(2) .0139(6) .3148(8) .0837(4) .075(8) Uij ? ? C
C(3) -.0889(8) .326(2) .0954(8) .150(10) Uij ? ? C
C(4) .0469(7) .2289(6) .0763(4) .071(6) Uij ? ? C
C(5) -.0190(10) .1278(9) .0818(7) .13(2) Uij ? ? C
C(6) .1448(7) .2531(7) .0631(5) .078(7) Uij ? ? C
C(7) .2020(10) .1770(10) .0493(7) .13(2) Uij ? ? C
C(8) .1758(7) .3521(9) .0606(5) .082(8) Uij ? ? C
C(9) .2780(10) .416(2) .0478(8) .160(10) Uij ? ? C
C(10) .1910(4) .2873(4) .2963(4) .047(3) Uij ? ? C
C(11) .2039(5) .1843(4) .2961(4) .057(4) Uij ? ? C
C(12) .2657(4) .3729(4) .2866(4) .051(4) Uij ? ? C
C(13) .3721(5) .3756(6) .2754(5) .072(6) Uij ? ? C
C(14) .2238(4) .4558(4) .2938(4) .050(5) Uij ? ? C
C(15) .2771(5) .5617(5) .2897(5) .070(5) Uij ? ? C
C(16) .1226(4) .4220(4) .3082(3) .044(3) Uij ? ? C
C(17) .0538(5) .4871(4) .3232(4) .055(4) Uij ? ? C
C(18) .1020(4) .3179(4) .3103(3) .040(3) Uij ? ? C
C(19) .0100(4) .2545(4) .3367(3) .043(3) Uij ? ? C
C(20) .0351(4) .2603(4) .4362(4) .043(3) Uij ? ? C
C(21) .0317(5) .3404(4) .5050(4) .052(4) Uij ? ? C
C(22) .0732(5) .3262(5) .5891(4) .058(4) Uij ? ? C
C(23) .1042(4) .2393(6) .5732(4) .058(5) Uij ? ? C
C(24) .0804(5) .1976(5) .4787(4) .056(4) Uij ? ? C
C(25) -0.1430(5) .0646(5) .5009(4) .053(4) Uij ? ? C
C(26) -0.1156(5) .1062(6) .5957(4) .059(5) Uij ? ? C
C(27) -0.1454(5) .1940(6) .6132(4) .062(6) Uij ? ? C
C(28) -0.1917(4) .2086(5) .5325(4) .052(4) Uij ? ? C
C(29) -0.1910(4) .1294(4) .4609(4) .044(3) Uij ? ? C
C(30) -0.2442(4) .1095(4) .3643(3) .040(3) Uij ? ? C
C(31) -0.3536(4) .0510(4) .3574(3) .038(3) Uij ? ? C
C(32) -0.4355(4) .0946(4) .3655(3) .041(3) Uij ? ? C
C(33) -0.4311(5) .2028(4) .3754(4) .055(4) Uij ? ? C
C(34) -0.5229(4) .0142(4) .3669(4) .047(4) Uij ? ? C
C(35) -0.6258(5) .0255(5) .3788(5) .066(5) Uij ? ? C
C(36) -0.4951(4) -.0766(4) .3601(4) .045(3) Uij ? ? C
C(37) -0.5614(5) -0.1766(5) .3655(5) .063(4) Uij ? ? C
C(38) -0.3898(4) -.0540(4) .3543(4) .042(3) Uij ? ? C
C(39) -0.3279(5) -0.1279(4) .3517(4) .054(4) Uij ? ? C
C(40) -0.5817(5) -.0305(6) .1373(4) .066(6) Uij ? ? C
C(41) -0.5566(5) -0.1231(5) .1309(4) .061(4) Uij ? ? C
C(42) -0.6301(7) -0.2254(6) .1248(6) .097(7) Uij ? ? C
C(43) -0.4538(5) -0.1051(5) .1246(4) .056(4) Uij ? ? C
C(44) -0.3977(7) -0.1824(7) .1133(5) .085(7) Uij ? ? C
C(45) -0.4165(5) -.0010(6) .1267(4) .056(5) Uij ? ? C
C(46) -0.3096(6) .0521(7) .1164(5) .085(8) Uij ? ? C
C(47) -0.4954(5) .0446(5) .1336(4) .061(5) Uij ? ? C
C(48) -0.4896(8) .1528(6) .1329(6) .093(9) Uij ? ? C
C(49) .0240(10) .2400(10) -0.1666(6) .097(9) Uij ? ? C
C(50) -.0370(10) .3021(7) -0.1478(6) .095(8) Uij ? ? C
C(51) .1346(9) .2918(9) -0.1821(7) .105(8) Uij ? ? C
C(52) .0120(10) .1550(10) -0.1759(6) .105(7) Uij ? ? C
C(53) -.0996(6) .1034(7) -0.1585(6) .078(6) Uij ? ? C
C(54) .0672(6) .0899(7) -0.2064(5) .085(7) Uij ? ? C
C(55) .3340(6) .4586(6) .6022(6) .075(6) Uij ? ? C
C(56) .2838(7) .5135(6) .5538(6) .087(7) Uij ? ? C
C(57) .3628(7) .3780(7) .5513(6) .089(7) Uij ? ? C
C(58) .3577(5) .4821(5) .6950(5) .064(5) Uij ? ? C
C(59) .4207(6) .4250(5) .7365(6) .072(5) Uij ? ? C
C(60) .3360(5) .5545(5) .7555(5) .072(6) Uij ? ? C
C(61) .3815(9) .5773(7) .8511(8) .105(9) Uij ? ? C
C(62) .2708(6) .6097(6) .7352(6) .079(7) Uij ? ? C
H(11) .0967(9) .4654(6) .0771(5) .0863 Uiso calc C1 H
H(31) -0.1356(8) .261(2) .0997(8) .1788 Uiso calc C3 H
H(32) -.0809(8) .378(2) .1518(8) .1788 Uiso calc C3 H
H(33) -0.1179(8) .350(2) .0422(8) .1788 Uiso calc C3 H
H(51) .0204(7) .0759(7) .0752(5) .1575 Uiso calc C5 H
H(52) -.0422(7) .1318(7) .1406(5) .1575 Uiso calc C5 H
H(53) -.0784(7) .1064(7) .0310(5) .1575 Uiso calc C5 H
H(71) .2720(10) .2090(10) .0414(7) .1601 Uiso calc C7 H
H(72) .2050(10) .1440(10) .1023(7) .1601 Uiso calc C7 H
H(73) .1650(10) .1240(10) -.0064(7) .1601 Uiso calc C7 H
H(91) .3200(10) .368(2) .0395(8) .2074 Uiso calc C9 H
H(92) .3120(10) .472(2) .1018(8) .2074 Uiso calc C9 H
H(93) .2700(10) .445(2) -.0070(8) .2074 Uiso calc C9 H
H(111) .2730(5) .1837(4) .2844(4) .0591 Uiso calc C11 H
H(112) .1964(5) .1677(4) .3562(4) .0591 Uiso calc C11 H
H(113) .1513(5) .1329(4) .2478(4) .0591 Uiso calc C11 H
H(131) .4097(5) .4446(6) .2699(5) .0782 Uiso calc C13 H
H(132) .4069(5) .3587(6) .3297(5) .0782 Uiso calc C13 H
H(133) .3708(5) .3250(6) .2200(5) .0782 Uiso calc C13 H
H(151) .2299(5) .6047(5) .2964(5) .0706 Uiso calc C15 H
H(152) .3378(5) .5896(5) .3395(5) .0706 Uiso calc C15 H
H(153) .2993(5) .5614(5) .2301(5) .0706 Uiso calc C15 H
H(171) .0881(5) .5570(4) .3177(4) .0575 Uiso calc C17 H
H(172) .0367(5) .4892(4) .3848(4) .0575 Uiso calc C17 H
H(173) -.0098(5) .4584(4) .2766(4) .0575 Uiso calc C17 H
H(191) -.0494(4) .2813(4) .3231(3) .0405 Uiso calc C19 H
H(192) -.0066(4) .1829(4) .3026(3) .0405 Uiso calc C19 H
H(211) .0046(5) .3983(4) .4961(4) .0527 Uiso calc C21 H
H(221) .0797(5) .3702(5) .6498(4) .0563 Uiso calc C22 H
H(231) .1374(4) .2107(6) .6203(4) .0565 Uiso calc C23 H
H(241) .0936(5) .1341(5) .4484(4) .0546 Uiso calc C24 H
H(251) -0.1310(5) .0014(5) .4686(4) .0540 Uiso calc C25 H
H(261) -.0806(5) .0769(6) .6412(4) .0600 Uiso calc C26 H
H(271) -0.1348(5) .2388(6) .6742(4) .0657 Uiso calc C27 H
H(281) -0.2195(4) .2666(5) .5255(4) .0482 Uiso calc C28 H
H(301) -0.2403(4) .1751(4) .3459(3) .0406 Uiso calc C30 H
H(302) -0.2109(4) .0688(4) .3243(3) .0406 Uiso calc C30 H
H(331) -0.5003(4) .2113(4) .3787(4) .0563 Uiso calc C33 H
H(332) -0.3828(4) .2427(4) .4318(4) .0563 Uiso calc C33 H
H(333) -0.4079(4) .2272(4) .3221(4) .0563 Uiso calc C33 H
H(351) -0.6729(5) -.0416(5) .3786(5) .0642 Uiso calc C35 H
H(352) -0.6194(5) .0735(5) .4373(5) .0642 Uiso calc C35 H
H(353) -0.6532(5) .0527(5) .3277(5) .0642 Uiso calc C35 H
H(371) -0.5221(5) -0.2273(5) .3592(5) .0627 Uiso calc C37 H
H(372) -0.5845(5) -0.1718(5) .4248(5) .0627 Uiso calc C37 H
H(373) -0.6218(5) -0.1981(5) .3154(5) .0627 Uiso calc C37 H
H(391) -0.3734(5) -0.1963(4) .3500(4) .0566 Uiso calc C39 H
H(392) -0.2730(5) -0.1071(4) .4065(4) .0566 Uiso calc C39 H
H(393) -0.2970(5) -0.1302(4) .2963(4) .0566 Uiso calc C39 H
H(401) -0.6492(5) -.0195(6) .1433(4) .0682 Uiso calc C40 H
H(421) -0.6996(7) -0.2201(6) .1305(6) .1025 Uiso calc C21 H
H(422) -0.6039(7) -0.2552(6) .1745(6) .1025 Uiso calc C42 H
H(423) -0.6331(7) -0.2698(6) .0652(6) .1025 Uiso calc C42 H
H(441) -0.4432(7) -0.2495(7) .1155(5) .0968 Uiso calc C44 H
H(442) -0.3366(7) -0.1633(7) .1625(5) .0968 Uiso calc C44 H
H(443) -0.3758(7) -0.1868(7) .0534(5) .0968 Uiso calc C44 H
H(461) -0.3031(6) .1254(7) .1198(5) .0886 Uiso calc C46 H
H(462) -0.2590(6) .0448(7) .1660(5) .0886 Uiso calc C46 H
H(463) -0.2967(6) .0212(7) .0567(5) .0886 Uiso calc C46 H
H(481) -0.5564(8) .1649(6) .1401(6) .1046 Uiso calc C48 H
H(482) -0.4355(8) .1981(6) .1837(6) .1046 Uiso calc C48 H
H(483) -0.4729(8) .1674(6) .0742(6) .1046 Uiso calc C48 H

loop_
_geom_angle_atom_site_label_1
_geom_angle_atom_site_label_2
_geom_angle_atom_site_label_3
_geom_angle
_geom_angle_publ_flag
C(1) Fe(1) C(2) 40.2(4) ?
C(1) Fe(1) C(4) 65.6(3) ?
C(2) Fe(1) C(4) 39.1(3) ?
C(1) Fe(1) C(6) 65.0(3) ?
C(2) Fe(1) C(6) 65.3(3) ?
C(4) Fe(1) C(6) 38.4(3) ?
C(1) Fe(1) C(8) 39.3(4) ?
C(2) Fe(1) C(8) 66.2(3) ?
C(4) Fe(1) C(8) 64.7(3) ?
C(5) Fe(1) C(8) 38.1(4) ?
C(1) Fe(1) C(10) 175.2(4) ?
C(2) Fe(1) C(10) 143.6(3) ?
C(4) Fe(1) C(10) 115.6(3) ?
C(6) Fe(1) C(10) 112.8(3) ?
C(8) Fe(1) C(10) 136.4(4) ?
C(1) Fe(1) C(12) 136.6(4) ?
C(2) Fe(1) C(12) 176.6(3) ?
C(4) Fe(1) C(12) 143.2(3) ?
C(6) Fe(1) C(12) 115.0(3) ?
C(8) Fe(1) C(12) 111.8(3) ?
C(10) Fe(1) C(12) 39.7(2) ?
C(1) Fe(1) C(14) 112.1(3) ?
C(2) Fe(1) C(14) 138.1(3) ?
C(4) Fe(1) C(14) 177.2(3) ?
C(6) Fe(1) C(14) 142.9(3) ?
C(8) Fe(1) C(14) 114.9(3) ?
C(10) Fe(1) C(14) 66.8(2) ?
C(1) Fe(1) C(16) 115.3(3) ?
C(2) Fe(1) C(16) 113.0(3) ?
C(4) Fe(1) C(16) 139.0(3) ?
C(6) Fe(1) C(16) 177.3(3) ?
C(8) Fe(1) C(16) 143.8(4) ?
C(10) Fe(1) C(16) 67.1(2) ?
C(1) Fe(1) C(18) 144.2(4) ?
C(2) Fe(1) C(18) 115.3(3) ?
C(4) Fe(1) C(18) 113.9(3) ?
C(6) Fe(1) C(18) 138.5(3) ?
C(8) Fe(1) C(18) 175.9(4) ?
C(10) Fe(1) C(18) 40.2(2) ?
C(12) Fe(1) C(14) 39.7(2) ?
C(12) Fe(1) C(16) 66.8(2) ?
C(14) Fe(1) C(16) 39.8(2) ?
C(12) Fe(1) C(18) 66.9(2) ?
C(14) Fe(1) C(18) 66.7(2) ?
C(16) Fe(1) C(18) 39.8(2) ?
C(20) Fe(2) C(21) 40.6(2) ?
C(20) Fe(2) C(22) 68.7(2) ?
C(21) Fe(2) C(22) 40.5(2) ?
C(20) Fe(2) C(23) 68.4(2) ?
C(21) Fe(2) C(23) 67.3(3) ?
C(22) Fe(2) C(23) 39.9(3) ?
C(20) Fe(2) C(24) 40.3(2) ?
C(21) Fe(2) C(24) 67.6(3) ?
C(22) Fe(2) C(24) 68.3(3) ?
C(23) Fe(2) C(24) 41.1(2) ?
C(20) Fe(2) C(25) 123.5(2) ?
C(21) Fe(2) C(25) 159.8(2) ?
C(22) Fe(2) C(25) 158.5(2) ?
C(23) Fe(2) C(25) 123.6(3) ?
C(24) Fe(2) C(25) 108.4(3) ?
C(20) Fe(2) C(26) 159.0(3) ?
C(21) Fe(2) C(26) 157.9(3) ?
C(22) Fe(2) C(26) 121.2(3) ?
C(23) Fe(2) C(26) 106.4(3) ?
C(24) Fe(2) C(26) 122.5(3) ?
C(25) Fe(2) C(26) 41.3(3) ?
C(20) Fe(2) C(27) 160.2(3) ?
C(21) Fe(2) C(27) 123.1(3) ?
C(22) Fe(2) C(27) 105.8(3) ?
C(23) Fe(2) C(27) 120.3(3) ?
C(24) Fe(2) C(27) 157.1(3) ?
C(25) Fe(2) C(27) 68.5(3) ?
C(20) Fe(2) C(28) 125.4(2) ?
C(21) Fe(2) C(28) 108.8(3) ?
C(22) Fe(2) C(28) 121.4(3) ?
C(23) Fe(2) C(28) 155.7(3) ?
C(24) Fe(2) C(28) 161.9(2) ?
C(25) Fe(2) C(28) 68.5(3) ?
C(20) Fe(2) C(29) 109.0(2) ?
C(21) Fe(2) C(29) 123.6(2) ?
C(22) Fe(2) C(29) 158.1(3) ?
C(23) Fe(2) C(29) 161.3(3) ?
C(24) Fe(2) C(29) 125.0(2) ?
C(25) Fe(2) C(29) 41.2(2) ?
C(26) Fe(2) C(27) 40.1(3) ?
C(26) Fe(2) C(28) 67.7(3) ?
C(27) Fe(2) C(28) 40.1(2) ?
C(26) Fe(2) C(29) 69.1(2) ?
C(27) Fe(2) C(29) 68.6(2) ?
C(28) Fe(2) C(29) 40.9(2) ?
C(31) Fe(3) C(32) 39.9(2) ?
C(31) Fe(3) C(34) 66.8(2) ?
C(32) Fe(3) C(34) 40.0(2) ?
C(31) Fe(3) C(36) 67.0(2) ?
C(32) Fe(3) C(36) 66.9(2) ?
C(34) Fe(3) C(36) 39.3(2) ?
C(31) Fe(3) C(38) 39.9(2) ?
C(32) Fe(3) C(38) 67.1(2) ?
C(34) Fe(3) C(38) 66.6(2) ?
C(36) Fe(3) C(38) 40.1(2) ?
C(31) Fe(3) C(40) 159.0(3) ?
C(32) Fe(3) C(40) 124.0(2) ?
C(34) Fe(3) C(40) 109.9(2) ?
C(36) Fe(3) C(40) 124.6(3) ?
C(38) Fe(3) C(40) 159.9(3) ?
C(31) Fe(3) C(41) 159.6(2) ?
C(32) Fe(3) C(41) 159.0(2) ?
C(34) Fe(3) C(41) 123.7(2) ?
C(36) Fe(3) C(41) 108.9(2) ?
C(38) Fe(3) C(41) 124.0(2) ?
C(40) Fe(3) C(41) 39.9(3) ?
C(31) Fe(3) C(43) 124.9(2) ?
C(32) Fe(3) C(43) 160.8(2) ?
C(34) Fe(3) C(43) 157.5(2) ?
C(36) Fe(3) C(43) 122.9(2) ?
C(38) Fe(3) C(43) 108.7(2) ?
C(40) Fe(3) C(43) 66.4(3) ?
C(31) Fe(3) C(45) 110.4(2) ?
C(32) Fe(3) C(45) 126.1(2) ?
C(34) Fe(3) C(45) 161.7(3) ?
C(36) Fe(3) C(45) 158.2(2) ?
C(38) Fe(3) C(45) 123.8(2) ?
C(40) Fe(3) C(45) 65.8(3) ?
C(31) Fe(3) C(47) 124.5(2) ?
C(32) Fe(3) C(47) 110.3(2) ?
C(34) Fe(3) C(47) 125.9(2) ?
C(36) Fe(3) C(47) 160.2(2) ?
C(38) Fe(3) C(47) 158.9(2) ?
C(40) Fe(3) C(47) 39.3(3) ?
C(41) Fe(3) C(43) 39.0(2) ?
C(41) Fe(3) C(45) 65.5(3) ?
C(43) Fe(3) C(45) 39.3(2) ?
C(41) Fe(3) C(47) 66.2(3) ?
C(43) Fe(3) C(47) 66.4(3) ?
C(45) Fe(3) C(47) 39.4(3) ?
Fe(1) C(1) C(2) 70.1(4) ?
Fe(1) C(1) C(8) 71.1(4) ?
C(2) C(1) C(8) 107.4(7) no
Fe(1) C(2) C(1) 69.7(4) ?
Fe(1) C(2) C(3) 126.4(6) ?
C(1) C(2) C(3) 124.5(12) ?
Fe(1) C(2) C(4) 71.0(4) ?
C(1) C(2) C(4) 106.4(7) no
C(3) C(2) C(4) 129.0(12) ?
Fe(1) C(4) C(2) 70.0(4) ?
Fe(1) C(4) C(6) 70.8(4) ?
C(2) C(4) C(6) 108.7(7) no
Fe(1) C(4) C(5) 125.4(6) ?
C(2) C(4) C(5) 123.1(11) ?
C(5) C(4) C(6) 128.2(11) ?
Fe(1) C(6) C(4) 70.8(4) ?
Fe(1) C(6) C(7) 127.0(6) ?
C(4) C(6) C(7) 122.4(11) ?
Fe(1) C(6) C(8) 71.1(5) ?
C(4) C(6) C(8) 109.5(8) no
C(7) C(6) C(8) 128.0(11) ?
Fe(1) C(8) C(1) 69.6(5) ?
Fe(1) C(8) C(6) 70.9(4) ?
C(1) C(8) C(6) 108.0(8) no
Fe(1) C(8) C(9) 124.3(6) ?
C(1) C(8) C(9) 121.7(14) ?
C(5) C(8) C(9) 130.2(13) ?
Fe(1) C(10) C(11) 127.1(4) ?
Fe(1) C(10) C(12) 70.4(3) ?
C(11) C(10) C(12) 126.3(5) ?
Fe(1) C(10) C(18) 70.0(3) ?
C(11) C(10) C(18) 125.9(5) ?
C(12) C(10) C(18) 107.8(5) no
Fe(1) C(12) C(10) 70.0(3) ?
Fe(1) C(12) C(13) 127.9(5) ?
C(10) C(12) C(13) 125.4(5) ?
Fe(1) C(12) C(14) 70.1(3) ?
C(10) C(12) C(14) 108.2(5) no
C(13) C(12) C(14) 126.3(5) ?
Fe(1) C(14) C(12) 70.2(3) ?
Fe(1) C(14) C(15) 126.7(5) ?
C(12) C(14) C(15) 126.2(5) ?
Fe(1) C(14) C(16) 70.0(3) ?
C(12) C(14) C(16) 108.3(5) no
C(15) C(14) C(16) 125.5(5) ?
Fe(1) C(16) C(14) 70.2(3) ?
Fe(1) C(16) C(17) 127.7(4) ?
C(14) C(16) C(17) 125.2(5) ?
Fe(1) C(16) C(18) 70.2(3) ?
C(14) C(16) C(18) 108.0(5) no
C(17) C(16) C(18) 126.8(5) ?
Fe(1) C(18) C(10) 69.8(3) ?
Fe(1) C(18) C(16) 70.0(3) ?
C(10) C(18) C(16) 107.8(5) no
Fe(1) C(18) C(19) 132.6(4) ?
C(10) C(18) C(19) 125.2(5) ?
C(16) C(18) C(19) 126.4(5) ?
C(18) C(19) C(20) 107.4(4) no
Fe(2) C(20) C(19) 133.2(4) ?
Fe(2) C(20) C(21) 69.5(3) ?
C(19) C(20) C(21) 125.4(5) ?
Fe(2) C(20) C(24) 69.3(3) ?
C(19) C(20) C(24) 127.3(5) ?
C(21) C(20) C(24) 106.7(5) no
Fe(2) C(21) C(20) 69.9(3) ?
Fe(2) C(21) C(22) 69.7(3) ?
C(20) C(21) C(22) 109.1(6) no
Fe(2) C(22) C(21) 69.9(3) ?
Fe(2) C(22) C(23) 69.9(4) ?
C(21) C(22) C(23) 107.6(5) no
Fe(2) C(23) C(22) 70.2(3) ?
Fe(2) C(23) C(24) 69.3(3) ?
C(22) C(23) C(24) 108.4(5) no
Fe(2) C(24) C(20) 70.4(3) ?
Fe(2) C(24) C(23) 69.6(3) ?
C(20) C(24) C(23) 108.2(6) no
Fe(2) C(25) C(26) 69.4(3) ?
Fe(2) C(25) C(29) 69.8(3) ?
C(26) C(25) C(29) 107.5(6) no
Fe(2) C(26) C(25) 69.4(3) ?
Fe(2) C(26) C(27) 69.9(4) ?
C(25) C(26) C(27) 108.1(5) no
Fe(2) C(27) C(26) 69.9(4) ?
Fe(2) C(27) C(28) 70.2(3) ?
C(26) C(27) C(28) 108.8(6) no
Fe(2) C(28) C(27) 69.8(3) ?
Fe(2) C(28) C(29) 69.8(3) ?
C(27) C(28) C(29) 109.2(6) no
Fe(2) C(29) C(25) 69.0(3) ?
Fe(2) C(29) C(28) 69.3(3) ?
C(25) C(29) C(28) 106.4(5) no
Fe(2) C(29) C(30) 133.1(4) ?
C(25) C(29) C(30) 126.6(5) ?
C(28) C(29) C(30) 126.4(5) ?
C(29) C(30) C(31) 108.3(4) no
Fe(3) C(31) C(30) 131.2(3) ?
Fe(3) C(31) C(32) 70.8(3) ?
C(30) C(31) C(32) 125.3(5) ?
Fe(3) C(31) C(38) 70.2(3) ?
C(30) C(31) C(38) 125.7(4) ?
C(32) C(31) C(38) 108.5(4) no
Fe(3) C(32) C(31) 69.3(3) ?
Fe(3) C(32) C(34) 69.9(3) ?
C(31) C(32) C(34) 106.9(4) no
Fe(3) C(32) C(33) 128.2(4) ?
C(31) C(32) C(33) 127.1(5) ?
C(33) C(32) C(34) 125.9(5) ?
Fe(3) C(34) C(32) 70.1(3) ?
Fe(3) C(34) C(35) 128.1(4) ?
C(32) C(34) C(35) 125.8(5) ?
Fe(3) C(34) C(36) 70.2(3) ?
C(32) C(34) C(36) 108.8(4) no
C(35) C(34) C(36) 125.4(5) ?
Fe(3) C(36) C(34) 70.5(3) ?
Fe(3) C(36) C(37) 129.2(4) ?
C(34) C(36) C(37) 126.0(5) ?
Fe(3) C(36) C(38) 69.5(3) ?
C(34) C(36) C(38) 107.8(4) no
C(37) C(36) C(38) 126.0(5) ?
Fe(3) C(38) C(31) 70.0(3) ?
Fe(3) C(38) C(36) 70.4(3) ?
C(31) C(38) C(36) 107.9(4) no
Fe(3) C(38) C(39) 128.2(4) ?
C(31) C(38) C(39) 126.6(5) ?
C(36) C(38) C(39) 125.4(5) ?
Fe(3) C(40) C(41) 70.9(4) ?
Fe(3) C(40) C(47) 71.3(4) ?
C(41) C(40) C(47) 108.3(6) no
Fe(3) C(41) C(40) 69.2(4) ?
Fe(3) C(41) C(42) 128.6(5) ?
C(40) C(41) C(42) 125.7(7) ?
Fe(3) C(41) C(43) 71.4(3) ?
C(40) C(41) C(43) 108.4(6) no
C(42) C(41) C(43) 125.7(7) ?
Fe(3) C(43) C(41) 69.6(3) ?
Fe(3) C(43) C(44) 128.1(5) ?
C(41) C(43) C(44) 126.0(7) ?
Fe(3) C(43) C(45) 69.5(3) ?
C(41) C(43) C(45) 106.7(6) no
C(44) C(43) C(45) 127.3(7) ?
Fe(3) C(45) C(43) 71.3(3) ?
Fe(3) C(45) C(46) 127.9(5) ?
C(43) C(45) C(46) 125.4(7) ?
Fe(3) C(45) C(47) 70.3(3) ?
C(43) C(45) C(47) 109.3(6) no
C(46) C(45) C(47) 125.2(7) ?
Fe(3) C(47) C(40) 69.4(4) ?
Fe(3) C(47) C(45) 70.3(3) ?
C(40) C(47) C(45) 107.2(6) no
Fe(3) C(47) C(48) 127.5(5) ?
C(40) C(47) C(48) 126.2(7) ?
C(45) C(47) C(48) 126.6(7) ?
C(50) C(49) C(51) 117.0(13) yes
C(50) C(49) C(52) 133.(2) yes
C(51) C(49) C(52) 110.0(14) yes
N(1) C(50) C(49) 175.8(15) yes
N(2) C(51) C(49) 174.5(16) yes
C(49) C(52) C(53) 109.6(14) yes
C(49) C(52) C(54) 133.5(18) yes
C(53) C(52) C(54) 116.5(11) yes
N(3) C(53) C(52) 168.6(10) yes
N(4) C(54) C(52) 172.3(12) yes
C(56) C(55) C(57) 117.4(8) yes
C(56) C(55) C(58) 122.0(8) yes
C(57) C(55) C(58) 120.6(7) yes
N(5) C(56) C(55) 175.9(11) yes
N(6) C(57) C(55) 177.3(10) yes
C(55) C(58) C(59) 115.9(7) yes
C(55) C(58) C(60) 129.6(7) yes
C(59) C(58) C(60) 114.4(7) yes
N(7) C(59) C(58) 177.3(8) yes
C(58) C(60) C(61) 120.7(7) yes
C(58) C(60) C(62) 125.5(8) yes
C(61) C(60) C(62) 113.8(7) yes
N(8) C(61) C(60) 176.8(11) yes
N(9) C(62) C(60) 177.6(11) yes

loop_
_geom_bond_atom_site_label_1
_geom_bond_atom_site_label_2
_geom_bond_distance
_geom_bond_publ_flag
Fe(1) C(1) 2.060(7) yes
Fe(1) C(2) 2.064(7) yes
Fe(1) C(4) 2.077(7) yes
Fe(1) C(6) 2.076(7) yes
Fe(1) C(8) 2.079(7) yes
Fe(1) C(10) 2.087(6) yes
Fe(1) C(12) 2.092(6) yes
Fe(1) C(14) 2.091(6) yes
Fe(1) C(16) 2.089(5) yes
Fe(1) C(18) 2.091(5) yes
Fe(2) C(20) 2.039(5) yes
Fe(2) C(21) 2.035(6) yes
Fe(2) C(22) 2.031(6) yes
Fe(2) C(23) 2.028(6) yes
Fe(2) C(24) 2.024(6) yes
Fe(2) C(25) 2.024(6) yes
Fe(2) C(26) 2.023(6) yes
Fe(2) C(27) 2.024(6) yes
Fe(2) C(28) 2.029(6) yes
Fe(2) C(29) 2.035(5) yes
Fe(3) C(31) 2.082(5) yes
Fe(3) C(32) 2.102(5) yes
Fe(3) C(34) 2.100(5) yes
Fe(3) C(36) 2.097(5) yes
Fe(3) C(38) 2.085(5) yes
Fe(3) C(40) 2.065(6) yes
Fe(3) C(41) 2.088(6) yes
Fe(3) C(43) 2.112(6) yes
Fe(3) C(45) 2.088(6) yes
Fe(3) C(47) 2.089(6) yes
N(1) C(50) 1.130(10) yes
N(2) C(51) 1.100(10) yes
N(3) C(53) 1.090(10) yes
N(4) C(54) 1.120(10) yes
N(5) C(56) 1.150(10) yes
N(6) C(57) 1.130(10) yes
N(7) C(59) 1.133(9) yes
N(8) C(61) 1.150(10) yes
N(9) C(62) 1.145(9) yes
C(1) C(2) 1.420(10) no
C(1) C(8) 1.390(10) no
C(2) C(3) 1.510(10) ?
C(2) C(4) 1.380(10) no
C(4) C(5) 1.500(10) ?
C(4) C(6) 1.370(10) no
C(6) C(7) 1.480(10) ?
C(6) C(8) 1.350(10) no
C(8) C(9) 1.530(10) ?
C(10) C(11) 1.499(8) ?
C(10) C(12) 1.418(8) no
C(10) C(18) 1.436(7) no
C(12) C(13) 1.500(8) ?
C(12) C(14) 1.420(8) no
C(14) C(15) 1.499(8) ?
C(14) C(16) 1.422(8) no
C(16) C(17) 1.490(7) ?
C(16) C(18) 1.422(7) no
C(18) C(19) 1.507(7) no
C(19) C(20) 1.501(7) no
C(20) C(21) 1.413(8) no
C(20) C(24) 1.401(8) no
C(21) C(22) 1.406(8) no
C(22) C(23) 1.385(9) no
C(23) C(24) 1.422(9) no
C(25) C(26) 1.426(9) no
C(25) C(29) 1.427(8) no
C(26) C(27) 1.390(10) no
C(27) C(28) 1.388(9) no
C(28) C(29) 1.419(8) no
C(29) C(30) 1.505(7) no
C(30) C(31) 1.511(7) no
C(31) C(32) 1.428(7) no
C(31) C(38) 1.421(7) no
C(32) C(33) 1.483(8) ?
C(32) C(34) 1.437(8) no
C(34) C(35) 1.505(8) ?
C(34) C(36) 1.411(8) no
C(36) C(37) 1.493(8) ?
C(36) C(38) 1.433(7) no
C(38) C(39) 1.501(7) ?
C(40) C(41) 1.420(10) no
C(40) C(47) 1.400(10) no
C(41) C(42) 1.510(10) ?
C(41) C(43) 1.403(9) no
C(43) C(44) 1.486(9) ?
C(43) C(45) 1.412(9) no
C(45) C(46) 1.524(9) ?
C(45) C(47) 1.407(9) no
C(47) C(48) 1.500(10) ?
C(49) C(50) 1.39(2) yes
C(49) C(51) 1.59(2) yes
C(49) C(52) 1.13(2) yes
C(52) C(53) 1.61(2) yes
C(52) C(54) 1.400(10) yes
C(55) C(56) 1.400(10) yes
C(55) C(57) 1.430(10) yes
C(55) C(58) 1.380(10) yes
C(58) C(59) 1.480(10) yes
C(58) C(60) 1.370(10) yes
C(60) C(61) 1.460(10) yes
C(60) C(62) 1.370(10) yes
